data_1555154
loop_
_publ_author_name
'Xiao, Xinsheng'
'Xie, Ying'
'Bai, Siyi'
'Deng, Yuanfu'
'Jiang, Huanfeng'
'Zeng, Wei'

_publ_section_title
;
 Transition-Metal-Free Tandem Chlorocyclization of Amines with Carboxylic
 Acids: Access to Chloroimidazo[1,2-\a]pyridines.
;
_journal_issue 16
_journal_name_full 'Organic letters'
_journal_page_first 3998
_journal_page_last 4001
_journal_paper_doi 10.1021/acs.orglett.5b01868
_journal_volume 17
_journal_year 2015
_chemical_formula_sum 'C14 H11 Cl N2'
_chemical_formula_weight 242.70
_space_group_IT_number 14
_space_group_name_Hall '-P 2yn'
_space_group_name_H-M_alt 'P 1 21/n 1'
_symmetry_cell_setting monoclinic
_symmetry_space_group_name_H-M 'P 1 21/n 1'
_atom_sites_solution_hydrogens geom
_atom_sites_solution_primary direct
_atom_sites_solution_secondary difmap
_audit_creation_method SHELXL-97
_cell_angle_alpha 90.00
_cell_angle_beta 98.208(3)
_cell_angle_gamma 90.00
_cell_formula_units_Z 8
_cell_length_a 15.4081(5)
_cell_length_b 7.7461(3)
_cell_length_c 19.9246(6)
_cell_measurement_temperature 571(2)
_cell_measurement_theta_max 62.61
_cell_measurement_theta_min 3.40
_cell_volume 2353.69(14)
_computing_cell_refinement 'SMART (Bruker, 1998)'
_computing_data_collection 'SMART (Bruker, 1998)'
_computing_data_reduction 'SAIRT (Bruker, 1998)'
_computing_molecular_graphics 'ORTEP-II (Johnson, 1976)'
_computing_publication_material 'SHELXL-97 (Sheldrick, 1997)'
_computing_structure_refinement 'SHELXL-97 (Sheldrick, 1997)'
_computing_structure_solution 'SHELXS-97 (Sheldrick, 1990)'
_diffrn_ambient_temperature 571(2)
_diffrn_measured_fraction_theta_full 0.990
_diffrn_measured_fraction_theta_max 0.990
_diffrn_measurement_device_type 'CCD area detector'
_diffrn_radiation_monochromator graphite
_diffrn_radiation_source 'fine-focus sealed tube'
_diffrn_radiation_type CuK\a
_diffrn_radiation_wavelength 1.54178
_diffrn_reflns_av_R_equivalents 0.0438
_diffrn_reflns_av_sigmaI/netI 0.0405
_diffrn_reflns_limit_h_max 17
_diffrn_reflns_limit_h_min -17
_diffrn_reflns_limit_k_max 8
_diffrn_reflns_limit_k_min -8
_diffrn_reflns_limit_l_max 22
_diffrn_reflns_limit_l_min -22
_diffrn_reflns_number 9876
_diffrn_reflns_theta_full 62.61
_diffrn_reflns_theta_max 62.61
_diffrn_reflns_theta_min 3.40
_exptl_absorpt_coefficient_mu 2.669
_exptl_absorpt_correction_T_max 0.6748
_exptl_absorpt_correction_T_min 0.5668
_exptl_crystal_colour colorless
_exptl_crystal_density_diffrn 1.370
_exptl_crystal_density_method 'not measured'
_exptl_crystal_description plane
_exptl_crystal_F_000 1008
_exptl_crystal_size_max 0.24
_exptl_crystal_size_mid 0.18
_exptl_crystal_size_min 0.16
_refine_diff_density_max 0.335
_refine_diff_density_min -0.328
_refine_diff_density_rms 0.060
_refine_ls_extinction_method none
_refine_ls_goodness_of_fit_ref 1.043
_refine_ls_hydrogen_treatment mixed
_refine_ls_matrix_type full
_refine_ls_number_parameters 307
_refine_ls_number_reflns 3726
_refine_ls_number_restraints 0
_refine_ls_restrained_S_all 1.043
_refine_ls_R_factor_all 0.0577
_refine_ls_R_factor_gt 0.0522
_refine_ls_shift/su_max 0.001
_refine_ls_shift/su_mean 0.000
_refine_ls_structure_factor_coef Fsqd
_refine_ls_weighting_details 'calc w=1/[\s^2^(Fo^2^)+(0.1049P)^2^+0.3032P] where P=(Fo^2^+2Fc^2^)/3'
_refine_ls_weighting_scheme calc
_refine_ls_wR_factor_gt 0.1478
_refine_ls_wR_factor_ref 0.1562
_reflns_number_gt 3234
_reflns_number_total 3726
_reflns_threshold_expression >2sigma(I)
_cod_data_source_file ol5b01868_si_005.cif
_cod_data_source_block sad
_cod_depositor_comments
;
The following automatic conversions were performed:

data item '_symmetry_cell_setting' value 'Monoclinic' was changed to
'monoclinic' in accordance with the
/home/saulius/struct/COD-crude-data/automatic-downloads/DataCite-retrospective/ACS/depositions/lib/dictionaries/cif_core.dic
dictionary named 'cif_core.dic' version 2.4.2 last updated on
2011-04-26.

Automatic conversion script
Id: cif_fix_values 6909 2019-04-08 15:41:33Z antanas 

2022-05-06
Z value and formula fixed to values more according to usual
chemical conventions.                 miguel
;
_cod_original_formula_sum 'C28 H22 Cl2 N4'
_cod_original_formula_weight 485.40
_cod_original_formula_units_Z 4
_cod_original_sg_symbol_H-M P2(1)/n
_cod_database_code 1555154

loop_
_symmetry_equiv_pos_as_xyz
'x, y, z'
'-x+1/2, y+1/2, -z+1/2'
'-x, -y, -z'
'x-1/2, -y-1/2, z-1/2'

loop_
_atom_site_label
_atom_site_type_symbol
_atom_site_fract_x
_atom_site_fract_y
_atom_site_fract_z
_atom_site_U_iso_or_equiv
_atom_site_adp_type
_atom_site_occupancy
_atom_site_symmetry_multiplicity
_atom_site_calc_flag
_atom_site_refinement_flags
Cl1 Cl 0.12305(4) 0.61179(10) 0.18266(3) 0.0722(3) Uani 1 1 d .
Cl1A Cl 0.58782(4) 0.80126(9) 0.04711(3) 0.0618(2) Uani 1 1 d .
N1 N -0.03627(11) 0.4944(2) 0.19372(8) 0.0427(4) Uani 1 1 d .
N2 N -0.07343(12) 0.3169(2) 0.10548(9) 0.0468(4) Uani 1 1 d .
N1A N 0.41367(12) 0.8082(2) 0.03611(9) 0.0477(5) Uani 1 1 d .
N2A N 0.36345(13) 0.6881(3) -0.06436(10) 0.0551(5) Uani 1 1 d .
C1 C -0.04751(15) 0.5813(3) 0.25250(11) 0.0510(5) Uani 1 1 d .
H1A H -0.0041 0.6539 0.2739 0.061 Uiso 1 1 calc R
C2 C -0.12292(16) 0.5579(4) 0.27796(11) 0.0597(6) Uani 1 1 d .
H2A H -0.1311 0.6129 0.3181 0.072 Uiso 1 1 calc R
C3 C -0.18958(16) 0.4516(4) 0.24485(12) 0.0627(7) Uani 1 1 d .
H3A H -0.2418 0.4397 0.2628 0.075 Uiso 1 1 calc R
C4 C -0.17910(16) 0.3660(4) 0.18704(12) 0.0574(6) Uani 1 1 d .
H4A H -0.2235 0.2956 0.1656 0.069 Uiso 1 1 calc R
C5 C -0.10007(14) 0.3856(3) 0.16018(10) 0.0454(5) Uani 1 1 d .
C6 C 0.00880(13) 0.3828(3) 0.10218(10) 0.0417(5) Uani 1 1 d .
C7 C 0.03199(13) 0.4916(3) 0.15622(10) 0.0435(5) Uani 1 1 d .
C8 C 0.05650(14) 0.3324(3) 0.04650(10) 0.0433(5) Uani 1 1 d .
C9 C 0.13976(16) 0.3923(4) 0.03939(12) 0.0587(6) Uani 1 1 d .
H9A H 0.1681 0.4689 0.0712 0.070 Uiso 1 1 calc R
C10 C 0.18095(16) 0.3395(4) -0.01425(13) 0.0630(7) Uani 1 1 d .
H10A H 0.2362 0.3831 -0.0183 0.076 Uiso 1 1 calc R
C11 C 0.14211(15) 0.2232(3) -0.06230(11) 0.0523(6) Uani 1 1 d .
C12 C 0.05890(18) 0.1675(4) -0.05598(13) 0.0628(7) Uani 1 1 d .
H12A H 0.0304 0.0922 -0.0882 0.075 Uiso 1 1 calc R
C13 C 0.01659(17) 0.2207(4) -0.00278(13) 0.0603(6) Uani 1 1 d .
H13A H -0.0397 0.1807 -0.0001 0.072 Uiso 1 1 calc R
C14 C 0.18772(19) 0.1620(4) -0.11971(13) 0.0681(7) Uani 1 1 d .
H14A H 0.2451 0.2126 -0.1157 0.102 Uiso 1 1 calc R
H14B H 0.1543 0.1957 -0.1621 0.102 Uiso 1 1 calc R
H14C H 0.1929 0.0385 -0.1180 0.102 Uiso 1 1 calc R
C1A C 0.40760(18) 0.8893(3) 0.09661(12) 0.0607(6) Uani 1 1 d .
H1AA H 0.4579 0.9181 0.1260 0.073 Uiso 1 1 calc R
C2A C 0.32841(19) 0.9260(4) 0.11252(13) 0.0691(7) Uani 1 1 d .
H2AA H 0.3235 0.9797 0.1536 0.083 Uiso 1 1 calc R
C3A C 0.25141(19) 0.8836(4) 0.06709(13) 0.0677(7) Uani 1 1 d .
H3AA H 0.1966 0.9119 0.0783 0.081 Uiso 1 1 calc R
C4A C 0.25721(17) 0.8027(4) 0.00800(13) 0.0623(7) Uani 1 1 d .
H4AA H 0.2067 0.7738 -0.0212 0.075 Uiso 1 1 calc R
C5A C 0.34050(15) 0.7622(3) -0.00933(11) 0.0504(5) Uani 1 1 d .
C6A C 0.45395(15) 0.6857(3) -0.05549(11) 0.0487(5) Uani 1 1 d .
C7A C 0.48525(14) 0.7606(3) 0.00634(11) 0.0478(5) Uani 1 1 d .
C8A C 0.50035(15) 0.6137(3) -0.10790(11) 0.0485(5) Uani 1 1 d .
C9A C 0.59058(16) 0.6350(4) -0.10783(13) 0.0595(6) Uani 1 1 d .
H9AA H 0.6236 0.6940 -0.0724 0.071 Uiso 1 1 calc R
C10A C 0.63113(17) 0.5689(4) -0.16010(13) 0.0643(7) Uani 1 1 d .
H10B H 0.6910 0.5865 -0.1593 0.077 Uiso 1 1 calc R
C11A C 0.58560(18) 0.4782(3) -0.21302(13) 0.0610(6) Uani 1 1 d .
C12A C 0.49597(18) 0.4558(4) -0.21271(13) 0.0640(7) Uani 1 1 d .
H12B H 0.4633 0.3956 -0.2480 0.077 Uiso 1 1 calc R
C13A C 0.45507(16) 0.5205(3) -0.16153(12) 0.0579(6) Uani 1 1 d .
H13B H 0.3953 0.5017 -0.1626 0.069 Uiso 1 1 calc R
C14A C 0.6314(2) 0.4075(5) -0.26945(16) 0.0840(9) Uani 1 1 d .
H14D H 0.6926 0.4360 -0.2608 0.126 Uiso 1 1 calc R
H14E H 0.6059 0.4574 -0.3118 0.126 Uiso 1 1 calc R
H14F H 0.6246 0.2844 -0.2716 0.126 Uiso 1 1 calc R

loop_
_atom_site_aniso_label
_atom_site_aniso_U_11
_atom_site_aniso_U_22
_atom_site_aniso_U_33
_atom_site_aniso_U_23
_atom_site_aniso_U_13
_atom_site_aniso_U_12
Cl1 0.0524(4) 0.0913(5) 0.0756(5) -0.0304(3) 0.0177(3) -0.0241(3)
Cl1A 0.0488(4) 0.0791(5) 0.0532(4) 0.0001(3) -0.0070(3) -0.0076(3)
N1 0.0401(9) 0.0514(10) 0.0365(8) -0.0005(7) 0.0051(7) 0.0012(7)
N2 0.0425(10) 0.0550(11) 0.0438(9) -0.0042(8) 0.0094(8) -0.0045(8)
N1A 0.0490(11) 0.0487(11) 0.0436(9) 0.0054(7) 0.0004(8) -0.0074(8)
N2A 0.0450(11) 0.0656(13) 0.0524(11) -0.0014(9) -0.0010(8) -0.0096(9)
C1 0.0497(13) 0.0624(14) 0.0405(11) -0.0056(10) 0.0056(9) 0.0046(10)
C2 0.0615(15) 0.0787(17) 0.0410(11) -0.0024(11) 0.0145(10) 0.0046(13)
C3 0.0504(14) 0.0909(19) 0.0498(13) 0.0038(12) 0.0178(11) -0.0014(13)
C4 0.0477(13) 0.0771(17) 0.0493(12) -0.0011(11) 0.0135(10) -0.0111(11)
C5 0.0436(12) 0.0544(13) 0.0386(10) 0.0016(9) 0.0073(9) -0.0019(9)
C6 0.0388(11) 0.0453(12) 0.0414(10) 0.0032(8) 0.0066(8) 0.0020(8)
C7 0.0381(11) 0.0499(12) 0.0432(11) -0.0011(8) 0.0077(9) -0.0001(9)
C8 0.0415(11) 0.0463(12) 0.0423(10) 0.0032(9) 0.0065(9) 0.0060(9)
C9 0.0465(13) 0.0763(17) 0.0552(13) -0.0151(11) 0.0133(10) -0.0050(11)
C10 0.0439(13) 0.0818(18) 0.0661(15) -0.0071(13) 0.0173(11) -0.0004(12)
C11 0.0528(14) 0.0625(14) 0.0430(11) 0.0047(10) 0.0119(10) 0.0160(11)
C12 0.0635(16) 0.0738(17) 0.0532(13) -0.0165(12) 0.0160(11) -0.0061(13)
C13 0.0523(14) 0.0731(17) 0.0589(14) -0.0155(12) 0.0194(11) -0.0112(12)
C14 0.0684(17) 0.0881(19) 0.0516(13) -0.0008(12) 0.0211(12) 0.0194(15)
C1A 0.0629(16) 0.0685(16) 0.0488(13) -0.0033(11) 0.0015(11) -0.0097(12)
C2A 0.0761(19) 0.0797(19) 0.0533(14) -0.0059(12) 0.0158(13) -0.0072(14)
C3A 0.0594(16) 0.0789(19) 0.0668(16) -0.0001(13) 0.0160(13) -0.0046(13)
C4A 0.0497(14) 0.0768(18) 0.0600(14) 0.0027(12) 0.0062(11) -0.0107(12)
C5A 0.0452(12) 0.0555(13) 0.0492(12) 0.0047(10) 0.0025(10) -0.0082(10)
C6A 0.0467(12) 0.0469(12) 0.0507(12) 0.0063(9) 0.0003(10) -0.0062(9)
C7A 0.0470(13) 0.0489(12) 0.0452(11) 0.0080(9) -0.0009(9) -0.0047(10)
C8A 0.0497(13) 0.0465(12) 0.0476(12) 0.0053(9) 0.0010(10) -0.0054(9)
C9A 0.0494(14) 0.0704(16) 0.0567(13) -0.0081(11) 0.0006(11) -0.0074(12)
C10A 0.0506(14) 0.0753(17) 0.0668(15) -0.0086(13) 0.0080(11) -0.0048(12)
C11A 0.0668(15) 0.0547(14) 0.0610(14) -0.0052(11) 0.0070(12) -0.0005(12)
C12A 0.0701(16) 0.0588(15) 0.0604(14) -0.0128(11) 0.0001(12) -0.0093(13)
C13A 0.0523(13) 0.0586(14) 0.0604(14) -0.0011(11) 0.0002(11) -0.0113(11)
C14A 0.087(2) 0.088(2) 0.0788(19) -0.0269(16) 0.0187(16) 0.0022(17)

loop_
_atom_type_symbol
_atom_type_description
_atom_type_scat_dispersion_real
_atom_type_scat_dispersion_imag
_atom_type_scat_source
C C 0.0181 0.0091 'International Tables Vol C Tables 4.2.6.8 and 6.1.1.4'
H H 0.0000 0.0000 'International Tables Vol C Tables 4.2.6.8 and 6.1.1.4'
N N 0.0311 0.0180 'International Tables Vol C Tables 4.2.6.8 and 6.1.1.4'
Cl Cl 0.3639 0.7018 'International Tables Vol C Tables 4.2.6.8 and 6.1.1.4'

loop_
_geom_angle_atom_site_label_1
_geom_angle_atom_site_label_2
_geom_angle_atom_site_label_3
_geom_angle
C7 N1 C1 131.76(19)
C7 N1 C5 105.82(17)
C1 N1 C5 122.42(19)
C5 N2 C6 106.52(18)
C1A N1A C7A 131.3(2)
C1A N1A C5A 122.6(2)
C7A N1A C5A 106.05(18)
C5A N2A C6A 106.46(18)
C2 C1 N1 118.3(2)
C2 C1 H1A 120.9
N1 C1 H1A 120.9
C1 C2 C3 121.0(2)
C1 C2 H2A 119.5
C3 C2 H2A 119.5
C4 C3 C2 121.1(2)
C4 C3 H3A 119.4
C2 C3 H3A 119.4
C3 C4 C5 119.0(2)
C3 C4 H4A 120.5
C5 C4 H4A 120.5
N2 C5 N1 110.90(18)
N2 C5 C4 130.8(2)
N1 C5 C4 118.3(2)
C7 C6 N2 109.18(18)
C7 C6 C8 130.8(2)
N2 C6 C8 120.04(19)
C6 C7 N1 107.57(18)
C6 C7 Cl1 133.49(16)
N1 C7 Cl1 118.94(15)
C13 C8 C9 117.3(2)
C13 C8 C6 118.8(2)
C9 C8 C6 123.8(2)
C10 C9 C8 120.9(2)
C10 C9 H9A 119.6
C8 C9 H9A 119.6
C9 C10 C11 121.7(2)
C9 C10 H10A 119.1
C11 C10 H10A 119.1
C12 C11 C10 117.2(2)
C12 C11 C14 120.9(2)
C10 C11 C14 121.9(2)
C11 C12 C13 121.6(2)
C11 C12 H12A 119.2
C13 C12 H12A 119.2
C12 C13 C8 121.3(2)
C12 C13 H13A 119.4
C8 C13 H13A 119.4
C11 C14 H14A 109.5
C11 C14 H14B 109.5
H14A C14 H14B 109.5
C11 C14 H14C 109.5
H14A C14 H14C 109.5
H14B C14 H14C 109.5
C2A C1A N1A 119.0(2)
C2A C1A H1AA 120.5
N1A C1A H1AA 120.5
C1A C2A C3A 120.4(3)
C1A C2A H2AA 119.8
C3A C2A H2AA 119.8
C4A C3A C2A 120.6(3)
C4A C3A H3AA 119.7
C2A C3A H3AA 119.7
C3A C4A C5A 119.6(2)
C3A C4A H4AA 120.2
C5A C4A H4AA 120.2
N2A C5A N1A 111.2(2)
N2A C5A C4A 131.0(2)
N1A C5A C4A 117.7(2)
N2A C6A C7A 109.0(2)
N2A C6A C8A 120.2(2)
C7A C6A C8A 130.8(2)
N1A C7A C6A 107.30(19)
N1A C7A Cl1A 119.49(16)
C6A C7A Cl1A 133.2(2)
C13A C8A C9A 116.8(2)
C13A C8A C6A 120.3(2)
C9A C8A C6A 122.9(2)
C10A C9A C8A 120.6(2)
C10A C9A H9AA 119.7
C8A C9A H9AA 119.7
C11A C10A C9A 122.0(3)
C11A C10A H10B 119.0
C9A C10A H10B 119.0
C10A C11A C12A 117.3(2)
C10A C11A C14A 121.0(3)
C12A C11A C14A 121.7(2)
C13A C12A C11A 121.3(2)
C13A C12A H12B 119.3
C11A C12A H12B 119.3
C12A C13A C8A 121.9(2)
C12A C13A H13B 119.0
C8A C13A H13B 119.0
C11A C14A H14D 109.5
C11A C14A H14E 109.5
H14D C14A H14E 109.5
C11A C14A H14F 109.5
H14D C14A H14F 109.5
H14E C14A H14F 109.5

loop_
_geom_bond_atom_site_label_1
_geom_bond_atom_site_label_2
_geom_bond_distance
Cl1 C7 1.703(2)
Cl1A C7A 1.700(2)
N1 C7 1.374(3)
N1 C1 1.383(3)
N1 C5 1.391(3)
N2 C5 1.329(3)
N2 C6 1.377(3)
N1A C1A 1.374(3)
N1A C7A 1.375(3)
N1A C5A 1.388(3)
N2A C5A 1.329(3)
N2A C6A 1.381(3)
C1 C2 1.345(3)
C1 H1A 0.9300
C2 C3 1.405(4)
C2 H2A 0.9300
C3 C4 1.359(4)
C3 H3A 0.9300
C4 C5 1.407(3)
C4 H4A 0.9300
C6 C7 1.374(3)
C6 C8 1.468(3)
C8 C13 1.385(3)
C8 C9 1.390(3)
C9 C10 1.381(3)
C9 H9A 0.9300
C10 C11 1.387(4)
C10 H10A 0.9300
C11 C12 1.376(4)
C11 C14 1.502(3)
C12 C13 1.384(3)
C12 H12A 0.9300
C13 H13A 0.9300
C14 H14A 0.9600
C14 H14B 0.9600
C14 H14C 0.9600
C1A C2A 1.334(4)
C1A H1AA 0.9300
C2A C3A 1.424(4)
C2A H2AA 0.9300
C3A C4A 1.348(4)
C3A H3AA 0.9300
C4A C5A 1.411(4)
C4A H4AA 0.9300
C6A C7A 1.385(3)
C6A C8A 1.458(3)
C8A C13A 1.391(3)
C8A C9A 1.400(3)
C9A C10A 1.387(4)
C9A H9AA 0.9300
C10A C11A 1.373(4)
C10A H10B 0.9300
C11A C12A 1.393(4)
C11A C14A 1.512(4)
C12A C13A 1.368(4)
C12A H12B 0.9300
C13A H13B 0.9300
C14A H14D 0.9600
C14A H14E 0.9600
C14A H14F 0.9600
